data_4500405
loop_
_publ_author_name
'Serpe, Angela'
'Artizzu, Flavia'
'Marchi\`o, Luciano'
'Mercuri, Maria Laura'
'Pilia, Luca'
'Deplano, Paola'

_publ_section_title
;
 Argentophilic Interactions in Mono-, Di-, and Polymeric Ag(I) Complexes
 withN,N&#x2032;-Dimethyl-piperazine-2,3-dithione and Iodide
;
_journal_issue 4
_journal_name_full 'Crystal Growth &amp; Design'
_journal_page_first 1278
_journal_paper_doi 10.1021/cg1015065
_journal_volume 11
_journal_year 2011
_chemical_formula_moiety 'C12 H20 Ag N4 S4 1+, I3 1-'
_chemical_formula_sum 'C12 H20 Ag I3 N4 S4'
_chemical_formula_weight 837.13
_chemical_name_systematic
;
 ?
;
_space_group_IT_number 2
_symmetry_cell_setting triclinic
_symmetry_space_group_name_Hall '-P 1'
_symmetry_space_group_name_H-M 'P -1'
_atom_sites_solution_hydrogens geom
_atom_sites_solution_primary direct
_atom_sites_solution_secondary difmap
_audit_creation_method SHELXL-97
_cell_angle_alpha 80.311(1)
_cell_angle_beta 81.940(2)
_cell_angle_gamma 65.782(1)
_cell_formula_units_Z 2
_cell_length_a 8.214(1)
_cell_length_b 8.763(1)
_cell_length_c 18.791(3)
_cell_measurement_reflns_used 11510
_cell_measurement_temperature 293(2)
_cell_measurement_theta_max 30.99
_cell_measurement_theta_min 2.21
_cell_volume 1212.1(3)
_computing_cell_refinement Saint
_computing_data_collection Smart
_computing_data_reduction Saint
_computing_structure_refinement 'SHELXL-97 (Sheldrick, 1997)'
_computing_structure_solution Sir2004
_diffrn_ambient_temperature 293(2)
_diffrn_measured_fraction_theta_full 0.989
_diffrn_measured_fraction_theta_max 0.989
_diffrn_measurement_device_type 'Bruker Smart ApexII'
_diffrn_measurement_method 'theta & omega scan'
_diffrn_radiation_monochromator graphite
_diffrn_radiation_source 'fine-focus sealed tube'
_diffrn_radiation_type MoK\a
_diffrn_radiation_wavelength 0.71073
_diffrn_reflns_av_R_equivalents 0.0434
_diffrn_reflns_av_sigmaI/netI 0.0475
_diffrn_reflns_limit_h_max 11
_diffrn_reflns_limit_h_min -11
_diffrn_reflns_limit_k_max 12
_diffrn_reflns_limit_k_min -12
_diffrn_reflns_limit_l_max 27
_diffrn_reflns_limit_l_min -27
_diffrn_reflns_number 20265
_diffrn_reflns_theta_full 30.99
_diffrn_reflns_theta_max 30.99
_diffrn_reflns_theta_min 2.21
_diffrn_standards_decay_% none
_exptl_absorpt_coefficient_mu 5.001
_exptl_absorpt_correction_T_max 1.000
_exptl_absorpt_correction_T_min 0.582
_exptl_absorpt_correction_type multi-scan
_exptl_absorpt_process_details SADABS
_exptl_crystal_colour black
_exptl_crystal_density_diffrn 2.294
_exptl_crystal_density_method 'not measured'
_exptl_crystal_description needle
_exptl_crystal_F_000 780
_exptl_crystal_size_max 0.55
_exptl_crystal_size_mid 0.15
_exptl_crystal_size_min 0.15
_refine_diff_density_max 1.678
_refine_diff_density_min -1.521
_refine_diff_density_rms 0.119
_refine_ls_extinction_coef 0.0073(4)
_refine_ls_extinction_expression Fc^*^=kFc[1+0.001xFc^2^\l^3^/sin(2\q)]^-1/4^
_refine_ls_extinction_method SHELXL
_refine_ls_goodness_of_fit_ref 1.031
_refine_ls_hydrogen_treatment constr
_refine_ls_matrix_type full
_refine_ls_number_parameters 222
_refine_ls_number_reflns 7634
_refine_ls_number_restraints 0
_refine_ls_restrained_S_all 1.031
_refine_ls_R_factor_all 0.0742
_refine_ls_R_factor_gt 0.0429
_refine_ls_shift/su_max 0.001
_refine_ls_shift/su_mean 0.000
_refine_ls_structure_factor_coef Fsqd
_refine_ls_weighting_details 'calc w=1/[\s^2^(Fo^2^)+(0.0481P)^2^+0.6981P] where P=(Fo^2^+2Fc^2^)/3'
_refine_ls_weighting_scheme calc
_refine_ls_wR_factor_gt 0.1069
_refine_ls_wR_factor_ref 0.1231
_reflns_number_gt 4718
_reflns_number_total 7634
_reflns_threshold_expression >2sigma(I)
_cod_data_source_file cg1015065_si_003.cif
_cod_data_source_block (2a)-agd
_cod_depositor_comments
;
The following automatic conversions were performed:

'_symmetry_cell_setting' value 'Triclinic' changed to 'triclinic'
according to /home/saulius/struct/CIF-dictionaries/cif_core.dic
dictionary named 'cif_core.dic' version 2.4.1 from 2010-06-29.

Automatic conversion script
Id: cif_fix_values 1715 2011-07-08 13:25:40Z adriana 
;
_cod_original_sg_symbol_H-M P-1
_cod_database_code 4500405

loop_
_symmetry_equiv_pos_as_xyz
'x, y, z'
'-x, -y, -z'

loop_
_atom_site_label
_atom_site_type_symbol
_atom_site_fract_x
_atom_site_fract_y
_atom_site_fract_z
_atom_site_U_iso_or_equiv
_atom_site_adp_type
_atom_site_occupancy
_atom_site_symmetry_multiplicity
_atom_site_calc_flag
_atom_site_refinement_flags
I2 I 0.26941(4) 0.06552(4) 0.855064(14) 0.05519(11) Uani 1 1 d .
I1 I 0.26672(6) -0.26315(5) 0.91888(2) 0.08085(14) Uani 1 1 d .
Ag Ag 0.73197(6) -0.06471(6) 0.643312(19) 0.07762(16) Uani 1 1 d .
I3 I 0.27700(7) 0.38122(6) 0.78376(3) 0.10599(18) Uani 1 1 d .
S12 S 0.57243(17) 0.16103(16) 0.54759(6) 0.0592(3) Uani 1 1 d .
S11 S 0.79464(17) 0.00376(15) 0.75804(6) 0.0559(3) Uani 1 1 d .
S21 S 0.67758(18) -0.30294(17) 0.72539(6) 0.0598(3) Uani 1 1 d .
S22 S 0.93352(18) -0.20435(16) 0.53602(6) 0.0630(3) Uani 1 1 d .
C21 C 0.7476(5) -0.2973(5) 0.8040(2) 0.0415(8) Uani 1 1 d .
N11 N 0.7816(5) -0.4276(4) 0.85469(19) 0.0504(8) Uani 1 1 d .
C32 C 0.7858(6) -0.0207(7) 0.3355(2) 0.0598(12) Uani 1 1 d .
H32A H 0.8608 -0.0587 0.2920 0.072 Uiso 1 1 calc R
H32B H 0.6708 -0.0250 0.3326 0.072 Uiso 1 1 calc R
C41 C 0.7452(7) -0.2572(6) 0.9488(2) 0.0584(11) Uani 1 1 d .
H41A H 0.6212 -0.2413 0.9613 0.070 Uiso 1 1 calc R
H41B H 0.7945 -0.2506 0.9916 0.070 Uiso 1 1 calc R
N22 N 0.6626(5) 0.2055(5) 0.40949(17) 0.0510(8) Uani 1 1 d .
C11 C 0.7671(5) -0.1431(5) 0.82094(19) 0.0388(8) Uani 1 1 d .
N12 N 0.8706(5) -0.1319(5) 0.39966(19) 0.0580(9) Uani 1 1 d .
C12 C 0.6901(5) 0.0982(5) 0.4694(2) 0.0456(9) Uani 1 1 d .
C22 C 0.8293(5) -0.0785(5) 0.4645(2) 0.0464(9) Uani 1 1 d .
N21 N 0.7561(5) -0.1266(4) 0.89131(17) 0.0458(8) Uani 1 1 d .
C42 C 0.7608(6) 0.1536(7) 0.3406(2) 0.0589(12) Uani 1 1 d .
H42A H 0.8765 0.1606 0.3371 0.071 Uiso 1 1 calc R
H42B H 0.6947 0.2287 0.3008 0.071 Uiso 1 1 calc R
C51 C 0.7640(8) -0.5818(6) 0.8447(3) 0.0724(15) Uani 1 1 d .
H51A H 0.6453 -0.5545 0.8318 0.109 Uiso 1 1 calc R
H51B H 0.7853 -0.6576 0.8889 0.109 Uiso 1 1 calc R
H51C H 0.8497 -0.6347 0.8067 0.109 Uiso 1 1 calc R
C61 C 0.7452(7) 0.0290(6) 0.9144(3) 0.0642(13) Uani 1 1 d .
H61A H 0.8580 0.0394 0.9020 0.096 Uiso 1 1 calc R
H61B H 0.7177 0.0258 0.9658 0.096 Uiso 1 1 calc R
H61C H 0.6530 0.1239 0.8904 0.096 Uiso 1 1 calc R
C31 C 0.8483(7) -0.4247(6) 0.9229(3) 0.0648(13) Uani 1 1 d .
H31A H 0.9745 -0.4454 0.9152 0.078 Uiso 1 1 calc R
H31B H 0.8346 -0.5126 0.9591 0.078 Uiso 1 1 calc R
C52 C 0.9941(10) -0.3045(8) 0.3886(3) 0.099(2) Uani 1 1 d .
H52A H 1.1135 -0.3202 0.3960 0.148 Uiso 1 1 calc R
H52B H 0.9906 -0.3234 0.3401 0.148 Uiso 1 1 calc R
H52C H 0.9592 -0.3829 0.4224 0.148 Uiso 1 1 calc R
C62 C 0.5453(8) 0.3831(7) 0.4098(3) 0.0765(16) Uani 1 1 d .
H62A H 0.4276 0.3933 0.4298 0.115 Uiso 1 1 calc R
H62B H 0.5389 0.4392 0.3611 0.115 Uiso 1 1 calc R
H62C H 0.5920 0.4341 0.4387 0.115 Uiso 1 1 calc R

loop_
_atom_site_aniso_label
_atom_site_aniso_U_11
_atom_site_aniso_U_22
_atom_site_aniso_U_33
_atom_site_aniso_U_23
_atom_site_aniso_U_13
_atom_site_aniso_U_12
I2 0.05206(18) 0.0748(2) 0.04257(16) -0.01420(13) -0.00209(12) -0.02682(15)
I1 0.0794(3) 0.0838(3) 0.0894(3) -0.0045(2) -0.0016(2) -0.0463(2)
Ag 0.0829(3) 0.1099(4) 0.0386(2) 0.0092(2) -0.00968(18) -0.0421(3)
I3 0.0914(3) 0.0777(3) 0.1461(5) 0.0023(3) -0.0002(3) -0.0397(2)
S12 0.0656(7) 0.0646(7) 0.0375(5) -0.0082(5) 0.0031(5) -0.0173(6)
S11 0.0730(7) 0.0545(7) 0.0459(6) 0.0028(5) -0.0004(5) -0.0358(6)
S21 0.0737(8) 0.0671(8) 0.0496(6) -0.0091(5) -0.0148(5) -0.0349(6)
S22 0.0685(7) 0.0602(7) 0.0492(6) 0.0016(5) -0.0137(5) -0.0149(6)
C21 0.043(2) 0.040(2) 0.0400(19) -0.0032(15) -0.0030(15) -0.0162(16)
N11 0.059(2) 0.0396(19) 0.057(2) 0.0025(16) -0.0163(17) -0.0236(16)
C32 0.056(3) 0.088(4) 0.036(2) -0.013(2) -0.0039(18) -0.027(2)
C41 0.077(3) 0.072(3) 0.034(2) -0.003(2) -0.006(2) -0.038(3)
N22 0.059(2) 0.058(2) 0.0345(17) -0.0030(15) -0.0073(15) -0.0205(17)
C11 0.0401(19) 0.042(2) 0.0359(18) -0.0061(15) -0.0027(14) -0.0182(16)
N12 0.059(2) 0.064(2) 0.046(2) -0.0157(17) -0.0038(16) -0.0160(19)
C12 0.047(2) 0.056(2) 0.0382(19) -0.0055(17) -0.0081(16) -0.0244(19)
C22 0.045(2) 0.056(2) 0.041(2) -0.0084(17) -0.0036(16) -0.0223(19)
N21 0.0536(19) 0.0487(19) 0.0400(17) -0.0053(14) -0.0054(14) -0.0246(16)
C42 0.051(2) 0.087(4) 0.035(2) 0.003(2) -0.0035(17) -0.029(2)
C51 0.089(4) 0.045(3) 0.092(4) 0.000(2) -0.027(3) -0.032(3)
C61 0.085(4) 0.058(3) 0.058(3) -0.021(2) -0.010(2) -0.031(3)
C31 0.083(3) 0.069(3) 0.053(3) 0.017(2) -0.029(2) -0.043(3)
C52 0.121(5) 0.083(4) 0.074(4) -0.035(3) -0.005(4) -0.013(4)
C62 0.096(4) 0.062(3) 0.053(3) 0.000(2) -0.015(3) -0.012(3)

loop_
_atom_type_symbol
_atom_type_description
_atom_type_scat_dispersion_real
_atom_type_scat_dispersion_imag
_atom_type_scat_source
C C 0.0033 0.0016 'International Tables Vol C Tables 4.2.6.8 and 6.1.1.4'
H H 0.0000 0.0000 'International Tables Vol C Tables 4.2.6.8 and 6.1.1.4'
N N 0.0061 0.0033 'International Tables Vol C Tables 4.2.6.8 and 6.1.1.4'
S S 0.1246 0.1234 'International Tables Vol C Tables 4.2.6.8 and 6.1.1.4'
Ag Ag -0.8971 1.1015 'International Tables Vol C Tables 4.2.6.8 and 6.1.1.4'
I I -0.4742 1.8119 'International Tables Vol C Tables 4.2.6.8 and 6.1.1.4'

loop_
_geom_angle_atom_site_label_1
_geom_angle_atom_site_label_2
_geom_angle_atom_site_label_3
_geom_angle
I3 I2 I1 176.486(17)
S12 Ag S11 121.51(5)
S12 Ag S21 136.57(5)
S11 Ag S21 83.98(4)
S12 Ag S22 83.78(4)
S11 Ag S22 133.07(5)
S21 Ag S22 104.42(5)
C12 S12 Ag 104.81(15)
C11 S11 Ag 103.94(13)
C21 S21 Ag 102.83(14)
C22 S22 Ag 102.88(15)
N11 C21 C11 117.6(3)
N11 C21 S21 120.1(3)
C11 C21 S21 122.2(3)
C21 N11 C51 122.3(4)
C21 N11 C31 120.1(3)
C51 N11 C31 117.5(4)
C42 C32 N12 109.6(4)
C42 C32 H32A 109.8
N12 C32 H32A 109.8
C42 C32 H32B 109.8
N12 C32 H32B 109.8
H32A C32 H32B 108.2
N21 C41 C31 108.8(4)
N21 C41 H41A 109.9
C31 C41 H41A 109.9
N21 C41 H41B 109.9
C31 C41 H41B 109.9
H41A C41 H41B 108.3
C12 N22 C62 121.9(4)
C12 N22 C42 121.1(4)
C62 N22 C42 116.8(4)
N21 C11 C21 116.2(3)
N21 C11 S11 120.1(3)
C21 C11 S11 123.7(3)
C22 N12 C52 122.4(4)
C22 N12 C32 120.9(4)
C52 N12 C32 116.7(4)
N22 C12 C22 117.6(4)
N22 C12 S12 119.9(3)
C22 C12 S12 122.5(3)
N12 C22 C12 117.1(4)
N12 C22 S22 120.0(3)
C12 C22 S22 122.9(3)
C11 N21 C41 122.5(3)
C11 N21 C61 121.1(4)
C41 N21 C61 116.4(3)
N22 C42 C32 109.9(4)
N22 C42 H42A 109.7
C32 C42 H42A 109.7
N22 C42 H42B 109.7
C32 C42 H42B 109.7
H42A C42 H42B 108.2
N11 C51 H51A 109.5
N11 C51 H51B 109.5
H51A C51 H51B 109.5
N11 C51 H51C 109.5
H51A C51 H51C 109.5
H51B C51 H51C 109.5
N21 C61 H61A 109.5
N21 C61 H61B 109.5
H61A C61 H61B 109.5
N21 C61 H61C 109.5
H61A C61 H61C 109.5
H61B C61 H61C 109.5
N11 C31 C41 109.3(4)
N11 C31 H31A 109.8
C41 C31 H31A 109.8
N11 C31 H31B 109.8
C41 C31 H31B 109.8
H31A C31 H31B 108.3
N12 C52 H52A 109.5
N12 C52 H52B 109.5
H52A C52 H52B 109.5
N12 C52 H52C 109.5
H52A C52 H52C 109.5
H52B C52 H52C 109.5
N22 C62 H62A 109.5
N22 C62 H62B 109.5
H62A C62 H62B 109.5
N22 C62 H62C 109.5
H62A C62 H62C 109.5
H62B C62 H62C 109.5

loop_
_geom_bond_atom_site_label_1
_geom_bond_atom_site_label_2
_geom_bond_distance
I2 I3 2.8850(6)
I2 I1 2.9353(6)
Ag S12 2.4904(12)
Ag S11 2.5046(13)
Ag S21 2.5347(14)
Ag S22 2.5564(14)
S12 C12 1.683(4)
S11 C11 1.660(4)
S21 C21 1.673(4)
S22 C22 1.675(4)
C21 N11 1.317(5)
C21 C11 1.514(5)
N11 C51 1.462(5)
N11 C31 1.471(5)
C32 C42 1.474(7)
C32 N12 1.474(6)
C32 H32A 0.9700
C32 H32B 0.9700
C41 N21 1.457(5)
C41 C31 1.487(7)
C41 H41A 0.9700
C41 H41B 0.9700
N22 C12 1.320(5)
N22 C62 1.457(6)
N22 C42 1.462(5)
C11 N21 1.341(5)
N12 C22 1.328(5)
N12 C52 1.466(7)
C12 C22 1.510(6)
N21 C61 1.464(5)
C42 H42A 0.9700
C42 H42B 0.9700
C51 H51A 0.9600
C51 H51B 0.9600
C51 H51C 0.9600
C61 H61A 0.9600
C61 H61B 0.9600
C61 H61C 0.9600
C31 H31A 0.9700
C31 H31B 0.9700
C52 H52A 0.9600
C52 H52B 0.9600
C52 H52C 0.9600
C62 H62A 0.9600
C62 H62B 0.9600
C62 H62C 0.9600
